data_4346443
loop_
_publ_author_name
'Warzecha, Evan'
'Berto, Timothy C.'
'Berry, John F.'

_publ_section_title
;
 Axial Ligand Coordination to the C-H Amination Catalyst Rh2(esp)2: A
 Structural and Spectroscopic Study.
;
_journal_issue 17
_journal_name_full 'Inorganic chemistry'
_journal_page_first 8817
_journal_page_last 8824
_journal_paper_doi 10.1021/acs.inorgchem.5b01532
_journal_volume 54
_journal_year 2015
_chemical_formula_moiety 'C44 H54 N2 O8 Rh2'
_chemical_formula_sum 'C44 H54 N2 O8 Rh2'
_chemical_formula_weight 944.71
_chemical_name_common 'Compound 3'
_space_group_crystal_system monoclinic
_space_group_IT_number 14
_space_group_name_Hall '-P 2ybc'
_space_group_name_H-M_alt 'P 1 21/c 1'
_atom_sites_solution_hydrogens geom
_atom_sites_solution_primary direct
_cell_angle_alpha 90
_cell_angle_beta 114.0958(13)
_cell_angle_gamma 90
_cell_formula_units_Z 2
_cell_length_a 10.2303(3)
_cell_length_b 20.4927(7)
_cell_length_c 11.1999(4)
_cell_measurement_reflns_used 9917
_cell_measurement_temperature 100.0
_cell_measurement_theta_max 71.93
_cell_measurement_theta_min 4.31
_cell_volume 2143.42(13)
_computing_cell_refinement 'SAINT+ Ver. 8.34A (Bruker-AXS, 2014)'
_computing_data_collection 'APEX2 Ver. 2014.1-1 (Bruker-AXS, 2014)'
_computing_data_reduction 'SAINT+ Ver. 8.34A (Bruker-AXS, 2014)'
_computing_molecular_graphics 'SHELXTL (Sheldrick, 2008-2013)'
_computing_publication_material 'SHELXTL (Sheldrick, 2008-2013)'
_computing_structure_refinement 'SHELXTL (Sheldrick, 2008-2013)'
_computing_structure_solution 'SHELXTL (Sheldrick, 2008-2013)'
_diffrn_ambient_temperature 100.0
_diffrn_detector_area_resol_mean 7.9
_diffrn_detector_type 'CCD area detector'
_diffrn_measured_fraction_theta_full 0.999
_diffrn_measured_fraction_theta_max 0.993
_diffrn_measurement_device 'three-circle diffractometer'
_diffrn_measurement_device_type 'Bruker SMART APEX2 area detector'
_diffrn_measurement_method '0.60\ \w and 0.6\ \f scans'
_diffrn_radiation_collimation '0.5 mm double-pinhole'
_diffrn_radiation_monochromator 'equatorially mounted graphite'
_diffrn_radiation_probe x-ray
_diffrn_radiation_type CuK\a
_diffrn_radiation_wavelength 1.54178
_diffrn_reflns_av_R_equivalents 0.0363
_diffrn_reflns_av_unetI/netI 0.0192
_diffrn_reflns_Laue_measured_fraction_full 0.999
_diffrn_reflns_Laue_measured_fraction_max 0.993
_diffrn_reflns_limit_h_max 12
_diffrn_reflns_limit_h_min -12
_diffrn_reflns_limit_k_max 25
_diffrn_reflns_limit_k_min -25
_diffrn_reflns_limit_l_max 13
_diffrn_reflns_limit_l_min -12
_diffrn_reflns_number 34986
_diffrn_reflns_point_group_measured_fraction_full 0.999
_diffrn_reflns_point_group_measured_fraction_max 0.993
_diffrn_reflns_theta_full 67.679
_diffrn_reflns_theta_max 72.083
_diffrn_reflns_theta_min 4.315
_diffrn_source 'sealed X-ray tube'
_diffrn_source_type 'Siemens, K FFCU 2K 90'
_diffrn_standards_number 0
_exptl_absorpt_coefficient_mu 6.659
_exptl_absorpt_correction_T_max 0.8346
_exptl_absorpt_correction_T_min 0.2232
_exptl_absorpt_correction_type analytical
_exptl_absorpt_process_details
;
SADABS-2012/1 (Bruker,2012) was used for absorption correction.
wR2(int) was 0.0800 before and 0.0550 after correction.
The Ratio of minimum to maximum transmission is 0.2674.
The \l/2 correction factor is 0.0015.
;
_exptl_crystal_colour red
_exptl_crystal_colour_primary red
_exptl_crystal_density_diffrn 1.464
_exptl_crystal_density_method 'not measured'
_exptl_crystal_description plate
_exptl_crystal_F_000 972
_exptl_crystal_size_max 0.4
_exptl_crystal_size_mid 0.187
_exptl_crystal_size_min 0.049
_refine_diff_density_max 0.702
_refine_diff_density_min -0.559
_refine_diff_density_rms 0.075
_refine_ls_extinction_method none
_refine_ls_goodness_of_fit_ref 1.042
_refine_ls_hydrogen_treatment constr
_refine_ls_matrix_type full
_refine_ls_number_parameters 258
_refine_ls_number_reflns 4193
_refine_ls_number_restraints 0
_refine_ls_restrained_S_all 1.042
_refine_ls_R_factor_all 0.0239
_refine_ls_R_factor_gt 0.0227
_refine_ls_shift/su_max 0.001
_refine_ls_shift/su_mean 0.000
_refine_ls_structure_factor_coef Fsqd
_refine_ls_weighting_details 'w=1/[\s^2^(Fo^2^)+(0.0310P)^2^+2.2850P] where P=(Fo^2^+2Fc^2^)/3'
_refine_ls_weighting_scheme calc
_refine_ls_wR_factor_gt 0.0609
_refine_ls_wR_factor_ref 0.0618
_reflns_Friedel_coverage 0.000
_reflns_number_gt 4009
_reflns_number_total 4193
_reflns_threshold_expression 'I > 2\s(I)'
_cod_data_source_file ic5b01532_si_002.cif
_cod_data_source_block berry514
_cod_database_code 4346443
_shelx_space_group_comment
;
The symmetry employed for this shelxl refinement is uniquely defined
by the following loop, which should always be used as a source of
symmetry information in preference to the above space-group names.
They are only intended as comments.
;
_shelx_estimated_absorpt_t_max 0.736
_shelx_estimated_absorpt_t_min 0.176
_olex2_refinement_description
;
1. Fixed Uiso
 At 1.2 times of:
  All C(H) groups, All C(H,H) groups
 At 1.5 times of:
  All C(H,H,H) groups
2.a Secondary CH2 refined with riding coordinates:
 C5(H5A,H5B), C12(H12A,H12B)
2.b Aromatic/amide H refined with riding coordinates:
 C7(H7), C8(H8), C9(H9), C11(H11), C17(H17), C18(H18), C19(H19), C21(H21)
2.c Idealised Me refined as rotating group:
 C3(H3A,H3B,H3C), C4(H4A,H4B,H4C), C14(H14A,H14B,H14C), C15(H15A,H15B,H15C),
 C22(H22A,H22B,H22C)
;

loop_
_space_group_symop_operation_xyz
'x, y, z'
'-x, y+1/2, -z+1/2'
'-x, -y, -z'
'x, -y-1/2, z-1/2'

loop_
_atom_site_label
_atom_site_type_symbol
_atom_site_fract_x
_atom_site_fract_y
_atom_site_fract_z
_atom_site_U_iso_or_equiv
_atom_site_adp_type
_atom_site_occupancy
_atom_site_site_symmetry_order
_atom_site_calc_flag
_atom_site_refinement_flags_posn
Rh1 Rh 0.99215(2) 0.51797(2) 0.09911(2) 0.01456(6) Uani 1 1 d .
O1 O 1.07986(15) 0.60422(7) 0.07720(14) 0.0194(3) Uani 1 1 d .
O2 O 1.09272(15) 0.57096(7) -0.10990(14) 0.0198(3) Uani 1 1 d .
O3 O 0.78978(14) 0.54985(7) -0.01400(13) 0.0181(3) Uani 1 1 d .
O4 O 0.80582(15) 0.51677(6) -0.19995(14) 0.0194(3) Uani 1 1 d .
N1 N 0.97762(18) 0.55348(8) 0.28342(17) 0.0190(3) Uani 1 1 d .
C1 C 1.1118(2) 0.61181(10) -0.0204(2) 0.0194(4) Uani 1 1 d .
C2 C 1.1806(2) 0.67783(10) -0.0272(2) 0.0258(5) Uani 1 1 d .
C3 C 1.2178(3) 0.68103(11) -0.1462(3) 0.0315(5) Uani 1 1 d .
H3A H 1.2820 0.6449 -0.1427 0.047 Uiso 1 1 calc GR
H3B H 1.2653 0.7226 -0.1459 0.047 Uiso 1 1 calc GR
H3C H 1.1298 0.6777 -0.2264 0.047 Uiso 1 1 calc GR
C4 C 1.3168(3) 0.68484(13) 0.0991(3) 0.0389(6) Uani 1 1 d .
H4A H 1.2926 0.6798 0.1748 0.058 Uiso 1 1 calc GR
H4B H 1.3588 0.7280 0.1015 0.058 Uiso 1 1 calc GR
H4C H 1.3858 0.6511 0.1017 0.058 Uiso 1 1 calc GR
C5 C 1.0749(3) 0.73352(10) -0.0323(3) 0.0285(5) Uani 1 1 d .
H5A H 1.0660 0.7347 0.0524 0.034 Uiso 1 1 calc R
H5B H 1.1166 0.7757 -0.0425 0.034 Uiso 1 1 calc R
C6 C 0.9275(3) 0.72727(10) -0.1403(2) 0.0264(5) Uani 1 1 d .
C7 C 0.8881(3) 0.75800(11) -0.2618(3) 0.0330(6) Uani 1 1 d .
H7 H 0.9555 0.7844 -0.2778 0.040 Uiso 1 1 calc R
C8 C 0.7514(3) 0.75006(13) -0.3588(3) 0.0373(6) Uani 1 1 d .
H8 H 0.7260 0.7711 -0.4407 0.045 Uiso 1 1 calc R
C9 C 0.6510(3) 0.71173(12) -0.3376(2) 0.0309(5) Uani 1 1 d .
H9 H 0.5581 0.7062 -0.4052 0.037 Uiso 1 1 calc R
C10 C 0.6870(2) 0.68115(10) -0.2165(2) 0.0242(5) Uani 1 1 d .
C11 C 0.8248(2) 0.68951(10) -0.1202(2) 0.0229(4) Uani 1 1 d .
H11 H 0.8498 0.6688 -0.0379 0.027 Uiso 1 1 calc R
C12 C 0.5795(2) 0.63988(10) -0.1894(2) 0.0224(4) Uani 1 1 d .
H12A H 0.4820 0.6558 -0.2447 0.027 Uiso 1 1 calc R
H12B H 0.5949 0.6461 -0.0970 0.027 Uiso 1 1 calc R
C13 C 0.5866(2) 0.56584(10) -0.2148(2) 0.0204(4) Uani 1 1 d .
C14 C 0.5385(2) 0.55172(12) -0.3604(2) 0.0286(5) Uani 1 1 d .
H14A H 0.6018 0.5744 -0.3929 0.043 Uiso 1 1 calc GR
H14B H 0.4400 0.5671 -0.4082 0.043 Uiso 1 1 calc GR
H14C H 0.5428 0.5046 -0.3737 0.043 Uiso 1 1 calc GR
C15 C 0.4892(2) 0.52989(12) -0.1626(2) 0.0257(5) Uani 1 1 d .
H15A H 0.4997 0.4827 -0.1697 0.039 Uiso 1 1 calc GR
H15B H 0.3894 0.5424 -0.2140 0.039 Uiso 1 1 calc GR
H15C H 0.5163 0.5416 -0.0707 0.039 Uiso 1 1 calc GR
C16 C 0.7402(2) 0.54216(9) -0.1370(2) 0.0176(4) Uani 1 1 d .
C17 C 1.0916(2) 0.55475(11) 0.3980(2) 0.0252(5) Uani 1 1 d .
H17 H 1.1810 0.5397 0.4018 0.030 Uiso 1 1 calc R
C18 C 1.0838(3) 0.57725(12) 0.5110(2) 0.0298(5) Uani 1 1 d .
H18 H 1.1668 0.5777 0.5910 0.036 Uiso 1 1 calc R
C19 C 0.9536(3) 0.59928(11) 0.5069(2) 0.0285(5) Uani 1 1 d .
H19 H 0.9459 0.6139 0.5843 0.034 Uiso 1 1 calc R
C20 C 0.8355(2) 0.59965(11) 0.3884(2) 0.0267(5) Uani 1 1 d .
C21 C 0.8532(2) 0.57552(10) 0.2799(2) 0.0227(4) Uani 1 1 d .
H21 H 0.7721 0.5747 0.1985 0.027 Uiso 1 1 calc R
C22 C 0.6937(3) 0.62726(14) 0.3754(3) 0.0396(6) Uani 1 1 d .
H22A H 0.6784 0.6698 0.3318 0.059 Uiso 1 1 calc GR
H22B H 0.6940 0.6325 0.4625 0.059 Uiso 1 1 calc GR
H22C H 0.6165 0.5974 0.3235 0.059 Uiso 1 1 calc GR

loop_
_atom_site_aniso_label
_atom_site_aniso_U_11
_atom_site_aniso_U_22
_atom_site_aniso_U_33
_atom_site_aniso_U_23
_atom_site_aniso_U_13
_atom_site_aniso_U_12
Rh1 0.01458(9) 0.01206(9) 0.01715(10) -0.00016(5) 0.00660(7) 0.00028(5)
O1 0.0196(7) 0.0143(7) 0.0252(8) -0.0022(6) 0.0101(6) -0.0028(5)
O2 0.0230(7) 0.0143(7) 0.0262(8) 0.0008(6) 0.0141(6) -0.0004(5)
O3 0.0184(7) 0.0173(7) 0.0183(7) -0.0001(6) 0.0072(6) 0.0012(5)
O4 0.0187(7) 0.0203(7) 0.0193(7) 0.0000(5) 0.0079(6) 0.0025(5)
N1 0.0217(9) 0.0147(8) 0.0209(9) -0.0002(7) 0.0092(7) 0.0007(7)
C1 0.0159(9) 0.0159(9) 0.0279(11) 0.0012(8) 0.0103(8) 0.0006(8)
C2 0.0265(11) 0.0172(10) 0.0392(13) -0.0011(9) 0.0190(10) -0.0032(9)
C3 0.0348(13) 0.0203(11) 0.0523(16) 0.0017(10) 0.0310(12) -0.0026(9)
C4 0.0312(13) 0.0307(13) 0.0527(17) -0.0058(12) 0.0148(12) -0.0141(10)
C5 0.0349(13) 0.0137(10) 0.0470(14) -0.0034(9) 0.0270(11) -0.0037(9)
C6 0.0327(12) 0.0128(10) 0.0430(14) 0.0016(9) 0.0250(11) 0.0060(9)
C7 0.0410(14) 0.0205(11) 0.0525(16) 0.0111(11) 0.0344(13) 0.0078(10)
C8 0.0430(15) 0.0340(13) 0.0453(15) 0.0202(12) 0.0287(13) 0.0173(11)
C9 0.0313(12) 0.0322(12) 0.0352(13) 0.0123(10) 0.0197(10) 0.0145(10)
C10 0.0293(11) 0.0196(10) 0.0313(12) 0.0060(9) 0.0200(10) 0.0100(9)
C11 0.0301(11) 0.0152(10) 0.0309(12) 0.0034(8) 0.0202(10) 0.0065(8)
C12 0.0218(10) 0.0230(11) 0.0249(11) 0.0040(9) 0.0123(9) 0.0070(8)
C13 0.0180(10) 0.0232(10) 0.0192(10) 0.0006(8) 0.0067(8) 0.0033(8)
C14 0.0238(11) 0.0379(13) 0.0208(11) -0.0013(10) 0.0058(9) 0.0069(10)
C15 0.0213(11) 0.0279(11) 0.0275(12) 0.0007(9) 0.0096(9) -0.0007(9)
C16 0.0192(10) 0.0124(9) 0.0216(10) 0.0012(8) 0.0087(8) -0.0004(7)
C17 0.0219(11) 0.0228(11) 0.0282(12) -0.0032(9) 0.0073(9) 0.0003(9)
C18 0.0323(12) 0.0283(12) 0.0239(11) -0.0043(9) 0.0063(10) -0.0019(10)
C19 0.0407(13) 0.0244(11) 0.0243(11) -0.0033(9) 0.0172(10) -0.0029(10)
C20 0.0310(12) 0.0251(11) 0.0297(12) -0.0001(9) 0.0182(10) -0.0020(9)
C21 0.0224(10) 0.0232(10) 0.0239(11) 0.0019(9) 0.0110(9) -0.0006(8)
C22 0.0394(14) 0.0436(15) 0.0440(15) -0.0131(12) 0.0253(12) -0.0052(12)

loop_
_atom_type_symbol
_atom_type_description
_atom_type_scat_dispersion_real
_atom_type_scat_dispersion_imag
_atom_type_scat_source
C C 0.0181 0.0091 'International Tables Vol C Tables 4.2.6.8 and 6.1.1.4'
H H 0.0000 0.0000 'International Tables Vol C Tables 4.2.6.8 and 6.1.1.4'
N N 0.0311 0.0180 'International Tables Vol C Tables 4.2.6.8 and 6.1.1.4'
O O 0.0492 0.0322 'International Tables Vol C Tables 4.2.6.8 and 6.1.1.4'
Rh Rh 0.0927 3.6045 'International Tables Vol C Tables 4.2.6.8 and 6.1.1.4'

loop_
_geom_angle_atom_site_label_1
_geom_angle_atom_site_label_2
_geom_angle_atom_site_label_3
_geom_angle
_geom_angle_site_symmetry_1
_geom_angle_site_symmetry_3
O1 Rh1 Rh1 87.47(4) . 3_765
O1 Rh1 O2 175.81(6) . 3_765
O1 Rh1 O3 91.86(6) . .
O1 Rh1 N1 91.55(6) . .
O2 Rh1 Rh1 88.38(4) 3_765 3_765
O2 Rh1 O3 88.53(6) 3_765 .
O2 Rh1 N1 92.60(6) 3_765 .
O3 Rh1 Rh1 87.61(4) . 3_765
O3 Rh1 N1 92.04(6) . .
O4 Rh1 Rh1 88.27(4) 3_765 3_765
O4 Rh1 O1 88.45(6) 3_765 .
O4 Rh1 O2 90.86(6) 3_765 3_765
O4 Rh1 O3 175.85(6) 3_765 .
O4 Rh1 N1 92.09(6) 3_765 .
N1 Rh1 Rh1 178.95(4) . 3_765
C1 O1 Rh1 119.27(13) . .
C1 O2 Rh1 118.54(13) . 3_765
C16 O3 Rh1 119.22(13) . .
C16 O4 Rh1 118.88(13) . 3_765
C17 N1 Rh1 121.92(14) . .
C21 N1 Rh1 120.08(14) . .
C21 N1 C17 117.98(19) . .
O1 C1 C2 115.63(18) . .
O2 C1 O1 126.32(18) . .
O2 C1 C2 118.05(18) . .
C1 C2 C5 108.70(17) . .
C3 C2 C1 111.20(18) . .
C3 C2 C4 110.2(2) . .
C3 C2 C5 110.64(19) . .
C4 C2 C1 107.33(19) . .
C4 C2 C5 108.7(2) . .
C2 C3 H3A 109.5 . .
C2 C3 H3B 109.5 . .
C2 C3 H3C 109.5 . .
H3A C3 H3B 109.5 . .
H3A C3 H3C 109.5 . .
H3B C3 H3C 109.5 . .
C2 C4 H4A 109.5 . .
C2 C4 H4B 109.5 . .
C2 C4 H4C 109.5 . .
H4A C4 H4B 109.5 . .
H4A C4 H4C 109.5 . .
H4B C4 H4C 109.5 . .
C2 C5 H5A 108.6 . .
C2 C5 H5B 108.6 . .
H5A C5 H5B 107.5 . .
C6 C5 C2 114.84(19) . .
C6 C5 H5A 108.6 . .
C6 C5 H5B 108.6 . .
C7 C6 C5 122.6(2) . .
C11 C6 C5 119.4(2) . .
C11 C6 C7 118.0(2) . .
C6 C7 H7 119.8 . .
C8 C7 C6 120.4(2) . .
C8 C7 H7 119.8 . .
C7 C8 H8 119.6 . .
C7 C8 C9 120.9(2) . .
C9 C8 H8 119.6 . .
C8 C9 H9 120.0 . .
C8 C9 C10 119.9(2) . .
C10 C9 H9 120.0 . .
C9 C10 C12 121.3(2) . .
C11 C10 C9 118.5(2) . .
C11 C10 C12 120.20(19) . .
C6 C11 H11 118.9 . .
C10 C11 C6 122.3(2) . .
C10 C11 H11 118.9 . .
C10 C12 H12A 108.6 . .
C10 C12 H12B 108.6 . .
C10 C12 C13 114.71(17) . .
H12A C12 H12B 107.6 . .
C13 C12 H12A 108.6 . .
C13 C12 H12B 108.6 . .
C14 C13 C12 111.25(18) . .
C14 C13 C15 109.91(19) . .
C14 C13 C16 110.85(17) . .
C15 C13 C12 108.29(17) . .
C16 C13 C12 108.62(17) . .
C16 C13 C15 107.81(17) . .
C13 C14 H14A 109.5 . .
C13 C14 H14B 109.5 . .
C13 C14 H14C 109.5 . .
H14A C14 H14B 109.5 . .
H14A C14 H14C 109.5 . .
H14B C14 H14C 109.5 . .
C13 C15 H15A 109.5 . .
C13 C15 H15B 109.5 . .
C13 C15 H15C 109.5 . .
H15A C15 H15B 109.5 . .
H15A C15 H15C 109.5 . .
H15B C15 H15C 109.5 . .
O3 C16 C13 116.17(17) . .
O4 C16 O3 126.01(18) . .
O4 C16 C13 117.82(18) . .
N1 C17 H17 118.9 . .
N1 C17 C18 122.2(2) . .
C18 C17 H17 118.9 . .
C17 C18 H18 120.3 . .
C17 C18 C19 119.5(2) . .
C19 C18 H18 120.3 . .
C18 C19 H19 120.5 . .
C20 C19 C18 118.9(2) . .
C20 C19 H19 120.5 . .
C19 C20 C21 117.5(2) . .
C19 C20 C22 121.6(2) . .
C21 C20 C22 120.9(2) . .
N1 C21 C20 123.9(2) . .
N1 C21 H21 118.1 . .
C20 C21 H21 118.1 . .
C20 C22 H22A 109.5 . .
C20 C22 H22B 109.5 . .
C20 C22 H22C 109.5 . .
H22A C22 H22B 109.5 . .
H22A C22 H22C 109.5 . .
H22B C22 H22C 109.5 . .

loop_
_geom_bond_atom_site_label_1
_geom_bond_atom_site_label_2
_geom_bond_distance
_geom_bond_site_symmetry_2
Rh1 Rh1 2.4057(3) 3_765
Rh1 O1 2.0419(14) .
Rh1 O2 2.0433(14) 3_765
Rh1 O3 2.0437(13) .
Rh1 O4 2.0367(14) 3_765
Rh1 N1 2.2502(17) .
O1 C1 1.272(3) .
O2 Rh1 2.0433(14) 3_765
O2 C1 1.258(3) .
O3 C16 1.268(2) .
O4 Rh1 2.0367(14) 3_765
O4 C16 1.267(3) .
N1 C17 1.337(3) .
N1 C21 1.335(3) .
C1 C2 1.541(3) .
C2 C3 1.530(3) .
C2 C4 1.534(4) .
C2 C5 1.557(3) .
C3 H3A 0.9800 .
C3 H3B 0.9800 .
C3 H3C 0.9800 .
C4 H4A 0.9800 .
C4 H4B 0.9800 .
C4 H4C 0.9800 .
C5 H5A 0.9900 .
C5 H5B 0.9900 .
C5 C6 1.505(4) .
C6 C7 1.401(3) .
C6 C11 1.395(3) .
C7 H7 0.9500 .
C7 C8 1.387(4) .
C8 H8 0.9500 .
C8 C9 1.388(4) .
C9 H9 0.9500 .
C9 C10 1.400(3) .
C10 C11 1.392(3) .
C10 C12 1.513(3) .
C11 H11 0.9500 .
C12 H12A 0.9900 .
C12 H12B 0.9900 .
C12 C13 1.551(3) .
C13 C14 1.527(3) .
C13 C15 1.534(3) .
C13 C16 1.532(3) .
C14 H14A 0.9800 .
C14 H14B 0.9800 .
C14 H14C 0.9800 .
C15 H15A 0.9800 .
C15 H15B 0.9800 .
C15 H15C 0.9800 .
C17 H17 0.9500 .
C17 C18 1.379(3) .
C18 H18 0.9500 .
C18 C19 1.389(3) .
C19 H19 0.9500 .
C19 C20 1.383(3) .
C20 C21 1.391(3) .
C20 C22 1.508(3) .
C21 H21 0.9500 .
C22 H22A 0.9800 .
C22 H22B 0.9800 .
C22 H22C 0.9800 .

loop_
_geom_torsion_atom_site_label_1
_geom_torsion_atom_site_label_2
_geom_torsion_atom_site_label_3
_geom_torsion_atom_site_label_4
_geom_torsion
_geom_torsion_site_symmetry_1
Rh1 O1 C1 O2 1.3(3) .
Rh1 O1 C1 C2 -178.64(13) .
Rh1 O2 C1 O1 -1.9(3) 3_765
Rh1 O2 C1 C2 177.96(14) 3_765
Rh1 O3 C16 O4 -1.2(3) .
Rh1 O3 C16 C13 178.60(13) .
Rh1 O4 C16 O3 1.8(3) 3_765
Rh1 O4 C16 C13 -178.01(13) 3_765
Rh1 N1 C17 C18 179.15(17) .
Rh1 N1 C21 C20 -178.55(16) .
O1 C1 C2 C3 178.66(18) .
O1 C1 C2 C4 58.1(2) .
O1 C1 C2 C5 -59.3(2) .
O2 C1 C2 C3 -1.2(3) .
O2 C1 C2 C4 -121.8(2) .
O2 C1 C2 C5 120.8(2) .
N1 C17 C18 C19 0.2(4) .
C1 C2 C5 C6 -54.6(3) .
C2 C5 C6 C7 -94.4(2) .
C2 C5 C6 C11 85.6(3) .
C3 C2 C5 C6 67.8(2) .
C4 C2 C5 C6 -171.2(2) .
C5 C6 C7 C8 179.2(2) .
C5 C6 C11 C10 -179.32(19) .
C6 C7 C8 C9 0.0(4) .
C7 C6 C11 C10 0.7(3) .
C7 C8 C9 C10 0.8(4) .
C8 C9 C10 C11 -0.9(3) .
C8 C9 C10 C12 179.0(2) .
C9 C10 C11 C6 0.2(3) .
C9 C10 C12 C13 94.2(2) .
C10 C12 C13 C14 -68.1(2) .
C10 C12 C13 C15 171.05(18) .
C10 C12 C13 C16 54.2(2) .
C11 C6 C7 C8 -0.8(3) .
C11 C10 C12 C13 -85.9(3) .
C12 C10 C11 C6 -179.77(19) .
C12 C13 C16 O3 59.3(2) .
C12 C13 C16 O4 -120.84(19) .
C14 C13 C16 O3 -178.14(18) .
C14 C13 C16 O4 1.7(3) .
C15 C13 C16 O3 -57.8(2) .
C15 C13 C16 O4 122.0(2) .
C17 N1 C21 C20 0.0(3) .
C17 C18 C19 C20 -1.7(3) .
C18 C19 C20 C21 2.2(3) .
C18 C19 C20 C22 -175.7(2) .
C19 C20 C21 N1 -1.4(3) .
C21 N1 C17 C18 0.7(3) .
C22 C20 C21 N1 176.5(2) .
